data_4329057
loop_
_publ_author_name
'Chengli Jiao'
'Jian Zhang'
'Shuang Wang'
'Xiaoliang Si'
'Wansheng You'
'Zhangpeng Li'
'Zhonggang Wang'
'Hao Yu'
'Zelimir Gabelica'
'Huai-Ying Zhou'
'Lixian Sun'
'Fen Xu'

_publ_section_title
;
 Polarized Micropores in a Novel 3D Metal-Organic Framework for Selective
 Adsorption Properties
;
_journal_name_full 'Inorganic Chemistry'
_journal_page_first 5022
_journal_page_last 5025
_journal_paper_doi 10.1021/ic202769e
_journal_volume 51
_journal_year 2012
_chemical_formula_sum 'C21 H22 Co2 N3 O11'
_chemical_formula_weight 610.28
_chemical_name_systematic
; 
 ? 
;
_space_group_IT_number 60
_symmetry_cell_setting orthorhombic
_symmetry_space_group_name_Hall '-P 2n 2ab'
_symmetry_space_group_name_H-M 'P b c n'
_atom_sites_solution_hydrogens geom
_atom_sites_solution_primary direct
_atom_sites_solution_secondary difmap
_audit_creation_method SHELXL-97
_cell_angle_alpha 90.00
_cell_angle_beta 90.00
_cell_angle_gamma 90.00
_cell_formula_units_Z 4
_cell_length_a 23.695(4)
_cell_length_b 10.2775(18)
_cell_length_c 9.9729(18)
_cell_measurement_reflns_used 2506
_cell_measurement_temperature 293(2)
_cell_measurement_theta_max 26.73
_cell_measurement_theta_min 3.25
_cell_volume 2428.7(7)
_computing_cell_refinement 'Bruker SMART'
_computing_data_collection 'Bruker SMART'
_computing_data_reduction 'Bruker SHELXTL'
_computing_molecular_graphics 'Bruker SHELXTL'
_computing_publication_material 'Bruker SHELXTL'
_computing_structure_refinement 'SHELXL-97 (Sheldrick, 1997)'
_computing_structure_solution 'SHELXS-97 (Sheldrick, 1990)'
_diffrn_ambient_temperature 293(2)
_diffrn_measured_fraction_theta_full 0.997
_diffrn_measured_fraction_theta_max 0.997
_diffrn_measurement_device_type 'Smart Apex II CCD'
_diffrn_measurement_method 'omega scans'
_diffrn_radiation_monochromator graphite
_diffrn_radiation_source 'fine-focus sealed tube'
_diffrn_radiation_type MoK\a
_diffrn_radiation_wavelength 0.71073
_diffrn_reflns_av_R_equivalents 0.0447
_diffrn_reflns_av_sigmaI/netI 0.0339
_diffrn_reflns_limit_h_max 29
_diffrn_reflns_limit_h_min -27
_diffrn_reflns_limit_k_max 13
_diffrn_reflns_limit_k_min -9
_diffrn_reflns_limit_l_max 12
_diffrn_reflns_limit_l_min -12
_diffrn_reflns_number 12576
_diffrn_reflns_theta_full 26.73
_diffrn_reflns_theta_max 26.73
_diffrn_reflns_theta_min 3.25
_exptl_absorpt_coefficient_mu 1.431
_exptl_absorpt_correction_T_max 0.9450
_exptl_absorpt_correction_T_min 0.4682
_exptl_absorpt_correction_type multi-scan
_exptl_absorpt_process_details SADABS
_exptl_crystal_colour red
_exptl_crystal_density_diffrn 1.669
_exptl_crystal_description block
_exptl_crystal_F_000 1244
_exptl_crystal_size_max 0.62
_exptl_crystal_size_mid 0.24
_exptl_crystal_size_min 0.04
_refine_diff_density_max 0.649
_refine_diff_density_min -0.776
_refine_diff_density_rms 0.102
_refine_ls_extinction_method none
_refine_ls_goodness_of_fit_ref 1.098
_refine_ls_hydrogen_treatment constr
_refine_ls_matrix_type full
_refine_ls_number_parameters 157
_refine_ls_number_reflns 2573
_refine_ls_number_restraints 2
_refine_ls_restrained_S_all 1.099
_refine_ls_R_factor_all 0.0627
_refine_ls_R_factor_gt 0.0470
_refine_ls_shift/su_max 0.001
_refine_ls_shift/su_mean 0.000
_refine_ls_structure_factor_coef Fsqd
_refine_ls_weighting_details 'calc w=1/[\s^2^(Fo^2^)+(0.0866P)^2^+1.9553P] where P=(Fo^2^+2Fc^2^)/3'
_refine_ls_weighting_scheme calc
_refine_ls_wR_factor_gt 0.1439
_refine_ls_wR_factor_ref 0.1563
_reflns_number_gt 1978
_reflns_number_total 2573
_reflns_threshold_expression >2sigma(I)
_cod_data_source_file ic202769e_si_002.cif
_cod_data_source_block jiao
_cod_database_code 4329057

loop_
_symmetry_equiv_pos_as_xyz
'x, y, z'
'-x+1/2, -y+1/2, z+1/2'
'-x, y, -z+1/2'
'x+1/2, -y+1/2, -z'
'-x, -y, -z'
'x-1/2, y-1/2, -z-1/2'
'x, -y, z-1/2'
'-x-1/2, y-1/2, z'

loop_
_atom_site_label
_atom_site_type_symbol
_atom_site_fract_x
_atom_site_fract_y
_atom_site_fract_z
_atom_site_U_iso_or_equiv
_atom_site_adp_type
_atom_site_occupancy
_atom_site_symmetry_multiplicity
_atom_site_calc_flag
_atom_site_refinement_flags
N1 N 0.63446(12) 0.8476(3) 0.0964(3) 0.0316(7) Uani 1 1 d .
Co1 Co 0.713769(19) 0.79108(5) 0.01243(5) 0.0266(2) Uani 1 1 d .
C1 C 0.83205(16) 0.7070(4) 0.0931(4) 0.0349(9) Uani 1 1 d .
H1A H 0.8660 0.7559 0.1131 0.042 Uiso 1 1 calc R
H1B H 0.8431 0.6179 0.0749 0.042 Uiso 1 1 calc R
C2 C 0.79413(15) 0.7089(3) 0.2144(4) 0.0301(8) Uani 1 1 d .
C3 C 0.79445(16) 0.9983(4) -0.0134(4) 0.0337(9) Uani 1 1 d .
C4 C 0.82809(15) 0.8834(4) -0.0678(4) 0.0357(9) Uani 1 1 d .
H4A H 0.8277 0.8865 -0.1650 0.043 Uiso 1 1 calc R
H4B H 0.8670 0.8913 -0.0387 0.043 Uiso 1 1 calc R
C5 C 0.58648(17) 0.8304(5) 0.0262(4) 0.0434(10) Uani 1 1 d .
H5A H 0.5892 0.8094 -0.0643 0.052 Uiso 1 1 calc R
C6 C 0.53396(16) 0.8426(5) 0.0819(4) 0.0460(11) Uani 1 1 d .
H6A H 0.5020 0.8297 0.0293 0.055 Uiso 1 1 calc R
C7 C 0.52804(14) 0.8742(4) 0.2171(4) 0.0325(8) Uani 1 1 d .
C8 C 0.57788(15) 0.8962(4) 0.2868(4) 0.0351(9) Uani 1 1 d .
H8A H 0.5764 0.9200 0.3767 0.042 Uiso 1 1 calc R
C9 C 0.62946(15) 0.8831(4) 0.2244(4) 0.0326(8) Uani 1 1 d .
H9A H 0.6620 0.8997 0.2735 0.039 Uiso 1 1 calc R
O1 O 0.80644(11) 0.7604(3) -0.0249(3) 0.0300(6) Uani 1 1 d .
O2 O 0.74398(11) 0.7464(3) 0.1999(3) 0.0382(6) Uani 1 1 d .
O3 O 0.68117(12) 0.6064(3) -0.0183(3) 0.0433(7) Uani 1 1 d .
O4 O 0.68389(11) 0.8296(3) -0.1798(3) 0.0404(7) Uani 1 1 d .
O5 O 0.74545(11) 0.9777(3) 0.0276(3) 0.0423(7) Uani 1 1 d .
N2 N 0.5000 0.5540(19) -0.2500 0.173(5) Uiso 1 2 d SD
C11 C 0.5000 0.689(2) -0.2500 0.272(13) Uiso 1 2 d SD
C10 C 0.4475(8) 0.503(2) -0.2401(16) 0.294(11) Uiso 1 1 d .
H10A H 0.4498 0.4096 -0.2407 0.441 Uiso 1 1 calc R
H10B H 0.4250 0.5315 -0.3145 0.441 Uiso 1 1 calc R
H10C H 0.4304 0.5312 -0.1579 0.441 Uiso 1 1 calc R
O6 O 0.4701(8) 0.7749(17) -0.219(2) 0.221(9) Uiso 0.50 1 d PD

loop_
_atom_site_aniso_label
_atom_site_aniso_U_11
_atom_site_aniso_U_22
_atom_site_aniso_U_33
_atom_site_aniso_U_23
_atom_site_aniso_U_13
_atom_site_aniso_U_12
N1 0.0247(15) 0.0343(17) 0.0357(17) 0.0040(13) 0.0038(13) 0.0024(12)
Co1 0.0218(3) 0.0308(3) 0.0272(3) 0.00142(19) 0.00250(17) 0.00178(18)
C1 0.0274(18) 0.040(2) 0.037(2) 0.0038(17) -0.0009(16) 0.0030(15)
C2 0.0287(19) 0.0311(19) 0.030(2) -0.0024(15) -0.0001(15) 0.0018(14)
C3 0.031(2) 0.035(2) 0.035(2) 0.0000(16) 0.0018(15) -0.0008(16)
C4 0.0293(19) 0.035(2) 0.043(2) 0.0003(17) 0.0085(17) -0.0043(16)
C5 0.028(2) 0.075(3) 0.028(2) -0.005(2) 0.0029(15) -0.004(2)
C6 0.0221(18) 0.081(3) 0.035(2) -0.006(2) -0.0019(16) -0.0024(19)
C7 0.0209(17) 0.044(2) 0.032(2) 0.0012(16) 0.0048(14) 0.0013(15)
C8 0.0294(19) 0.047(2) 0.029(2) -0.0077(16) 0.0025(15) 0.0017(16)
C9 0.0234(18) 0.038(2) 0.037(2) -0.0022(16) 0.0014(14) -0.0017(15)
O1 0.0288(14) 0.0298(13) 0.0315(14) 0.0015(10) 0.0034(11) 0.0011(11)
O2 0.0298(14) 0.0544(16) 0.0306(15) 0.0027(12) 0.0019(11) 0.0093(12)
O3 0.0349(16) 0.0313(15) 0.064(2) -0.0013(13) -0.0064(13) 0.0034(12)
O4 0.0380(15) 0.0552(17) 0.0281(14) 0.0025(12) 0.0055(12) 0.0125(13)
O5 0.0292(15) 0.0353(16) 0.062(2) -0.0058(13) 0.0137(13) -0.0012(11)

loop_
_atom_type_symbol
_atom_type_description
_atom_type_scat_dispersion_real
_atom_type_scat_dispersion_imag
_atom_type_scat_source
C C 0.0033 0.0016 'International Tables Vol C Tables 4.2.6.8 and 6.1.1.4'
H H 0.0000 0.0000 'International Tables Vol C Tables 4.2.6.8 and 6.1.1.4'
N N 0.0061 0.0033 'International Tables Vol C Tables 4.2.6.8 and 6.1.1.4'
O O 0.0106 0.0060 'International Tables Vol C Tables 4.2.6.8 and 6.1.1.4'
Co Co 0.3494 0.9721 'International Tables Vol C Tables 4.2.6.8 and 6.1.1.4'

loop_
_geom_angle_atom_site_label_1
_geom_angle_atom_site_label_2
_geom_angle_atom_site_label_3
_geom_angle
_geom_angle_site_symmetry_1
_geom_angle_site_symmetry_3
C9 N1 C5 117.3(3) . .
C9 N1 Co1 121.8(2) . .
C5 N1 Co1 120.2(3) . .
O2 Co1 O5 90.81(12) . .
O2 Co1 O3 93.43(12) . .
O5 Co1 O3 175.64(12) . .
O2 Co1 O4 177.95(11) . .
O5 Co1 O4 90.82(12) . .
O3 Co1 O4 84.92(12) . .
O2 Co1 N1 90.59(11) . .
O5 Co1 N1 92.20(11) . .
O3 Co1 N1 88.80(12) . .
O4 Co1 N1 90.58(11) . .
O2 Co1 O1 77.23(10) . .
O5 Co1 O1 77.75(10) . .
O3 Co1 O1 102.18(11) . .
O4 Co1 O1 101.91(10) . .
N1 Co1 O1 163.95(11) . .
O1 C1 C2 113.7(3) . .
O1 C1 H1A 108.8 . .
C2 C1 H1A 108.8 . .
O1 C1 H1B 108.8 . .
C2 C1 H1B 108.8 . .
H1A C1 H1B 107.7 . .
O4 C2 O2 126.3(4) 2_665 .
O4 C2 C1 115.3(3) 2_665 .
O2 C2 C1 118.4(3) . .
O5 C3 O3 126.3(4) . 8_765
O5 C3 C4 118.1(3) . .
O3 C3 C4 115.6(3) 8_765 .
O1 C4 C3 113.0(3) . .
O1 C4 H4A 109.0 . .
C3 C4 H4A 109.0 . .
O1 C4 H4B 109.0 . .
C3 C4 H4B 109.0 . .
H4A C4 H4B 107.8 . .
N1 C5 C6 123.0(4) . .
N1 C5 H5A 118.5 . .
C6 C5 H5A 118.5 . .
C5 C6 C7 120.4(4) . .
C5 C6 H6A 119.8 . .
C7 C6 H6A 119.8 . .
C8 C7 C6 115.9(3) . .
C8 C7 C7 122.8(4) . 3_655
C6 C7 C7 121.2(4) . 3_655
C9 C8 C7 120.8(3) . .
C9 C8 H8A 119.6 . .
C7 C8 H8A 119.6 . .
N1 C9 C8 122.5(3) . .
N1 C9 H9A 118.7 . .
C8 C9 H9A 118.7 . .
C4 O1 C1 115.6(3) . .
C4 O1 Co1 106.0(2) . .
C1 O1 Co1 109.4(2) . .
C2 O2 Co1 120.2(2) . .
C3 O3 Co1 129.4(3) 8_755 .
C2 O4 Co1 125.4(2) 2_664 .
C3 O5 Co1 118.1(3) . .
C10 N2 C10 134(3) 3_654 .
C10 N2 C11 112.8(13) 3_654 .
C10 N2 C11 112.8(13) . .
O6 C11 O6 82(2) 3_654 .
O6 C11 N2 138.8(11) 3_654 .
O6 C11 N2 138.8(11) . .
N2 C10 H10A 109.5 . .
N2 C10 H10B 109.5 . .
H10A C10 H10B 109.5 . .
N2 C10 H10C 109.5 . .
H10A C10 H10C 109.5 . .
H10B C10 H10C 109.5 . .
C11 O6 O6 48.8(11) . 3_654

loop_
_geom_bond_atom_site_label_1
_geom_bond_atom_site_label_2
_geom_bond_distance
_geom_bond_site_symmetry_2
N1 C9 1.333(5) .
N1 C5 1.347(5) .
N1 Co1 2.138(3) .
Co1 O2 2.054(3) .
Co1 O5 2.066(3) .
Co1 O3 2.072(3) .
Co1 O4 2.082(3) .
Co1 O1 2.249(3) .
C1 O1 1.432(5) .
C1 C2 1.507(5) .
C1 H1A 0.9700 .
C1 H1B 0.9700 .
C2 O4 1.241(5) 2_665
C2 O2 1.258(4) .
C3 O5 1.249(5) .
C3 O3 1.253(5) 8_765
C3 C4 1.525(5) .
C4 O1 1.430(4) .
C4 H4A 0.9700 .
C4 H4B 0.9700 .
C5 C6 1.369(6) .
C5 H5A 0.9300 .
C6 C7 1.394(6) .
C6 H6A 0.9300 .
C7 C8 1.389(5) .
C7 C7 1.482(7) 3_655
C8 C9 1.378(5) .
C8 H8A 0.9300 .
C9 H9A 0.9300 .
O3 C3 1.253(5) 8_755
O4 C2 1.241(5) 2_664
N2 C10 1.354(18) 3_654
N2 C10 1.354(18) .
N2 C11 1.388(10) .
C11 O6 1.174(9) 3_654
C11 O6 1.174(9) .
C10 H10A 0.9600 .
C10 H10B 0.9600 .
C10 H10C 0.9600 .
O6 O6 1.55(3) 3_654
